data_1511567
loop_
_publ_author_name
'Endo, T.'
'Uheda, K.'
'Okamoto, K.'
'Takizawa, H.'
'Haze, N.'

_publ_section_title
;
 Microwave synthesis of Fe-doped beta-rhombohedral boron
;
_journal_name_full 'Materials Research Bulletin'
_journal_page_first 113
_journal_page_last 121
_journal_paper_doi 10.1016/S0025-5408(01)00803-0
_journal_volume 37
_journal_year 2002
_chemical_formula_sum 'B51.540046 Fe1.418'
_chemical_name_systematic '(Fe B36.347)1.418'
_space_group_IT_number 166
_symmetry_space_group_name_Hall '-R 3 2"'
_symmetry_space_group_name_H-M 'R -3 m :H'
_cell_angle_alpha 90
_cell_angle_beta 90
_cell_angle_gamma 120
_cell_formula_units_Z 6
_cell_length_a 10.96
_cell_length_b 10.96
_cell_length_c 23.884
_cell_volume 2484.613
_citation_journal_id_ASTM MRBUAC
_cod_data_source_file boron4-x_209.cif
_cod_data_source_block B51.540046Fe1.418
_cod_database_code 1511567

loop_
_symmetry_equiv_pos_as_xyz
x,y,z
-y,x-y,z
-x+y,-x,z
y,x,-z
-x,-x+y,-z
x-y,-y,-z
-x,-y,-z
y,-x+y,-z
x-y,x,-z
-y,-x,z
x,x-y,z
-x+y,y,z
x+2/3,y+1/3,z+1/3
-y+2/3,x-y+1/3,z+1/3
-x+y+2/3,-x+1/3,z+1/3
y+2/3,x+1/3,-z+1/3
-x+2/3,-x+y+1/3,-z+1/3
x-y+2/3,-y+1/3,-z+1/3
-x+2/3,-y+1/3,-z+1/3
y+2/3,-x+y+1/3,-z+1/3
x-y+2/3,x+1/3,-z+1/3
-y+2/3,-x+1/3,z+1/3
x+2/3,x-y+1/3,z+1/3
-x+y+2/3,y+1/3,z+1/3
x+1/3,y+2/3,z+2/3
-y+1/3,x-y+2/3,z+2/3
-x+y+1/3,-x+2/3,z+2/3
y+1/3,x+2/3,-z+2/3
-x+1/3,-x+y+2/3,-z+2/3
x-y+1/3,-y+2/3,-z+2/3
-x+1/3,-y+2/3,-z+2/3
y+1/3,-x+y+2/3,-z+2/3
x-y+1/3,x+2/3,-z+2/3
-y+1/3,-x+2/3,z+2/3
x+1/3,x-y+2/3,z+2/3
-x+y+1/3,y+2/3,z+2/3

loop_
_atom_site_label
_atom_site_type_symbol
_atom_site_fract_x
_atom_site_fract_y
_atom_site_fract_z
_atom_site_occupancy
_atom_site_U_iso_or_equiv
B2 B 0.321 0.296 0.1264 1 0.0
B11 B 0.0575 0.115 0.3245 1 0.0
B1 B 0.177 0.18 0.1773 1 0.0
B6 B 0.086 0.172 0.012 1 0.0
B13 B 0.055 0.11 0.553 0.68 0.0
Fe1 Fe 0 0 0.1344 0.64 0.0
B12 B 0.091 0.182 0.3963 1 0.0
B4 B 0.24 0.254 0.3465 1 0.0
B8 B 0.169 0.338 0.0306 1 0.0
B3 B 0.261 0.22 0.4209 1 0.0
Fe2 Fe 0.2043 0.4086 0.1722 0.259 0.0
B5 B 0.0585 0.117 0.9429 1 0.0
B9 B 0.13 0.26 0.765 1 0.0
B14 B 0 0 0.382 1 0.0
B15 B 0 0 0.5 1 0.0
B10 B 0.099 0.198 0.7 1 0.0
B7 B 0.11 0.22 0.886 1 0.0
